data_7027415
loop_
_publ_author_name
'Hou, Hongwei'
'Zheng, Hegen'
'Ang, How Ghee'
'Fan, Yaoting'
'Low, Michael K. M.'
'Zhu, Yu'
'Wang, Wenling'
'Xin, Xinquan'
'Ji, Wei'
'Wong, Wing-Tak'

_publ_section_title
;
 Synthesis, crystal structure and nonlinear optical properties of two
 novel linear cluster polymers {[MoOS3Cu3(CN)(py)3]&#x00B7;0.5C6H6}n and
 [WOS3Cu3(CN)(py)4]n
;
_journal_issue 17
_journal_name_full 'Journal of the Chemical Society, Dalton Transactions'
_journal_page_first 2953
_journal_paper_doi 10.1039/a902352f
_journal_year 1999
_chemical_formula_sum 'C19 H18 Cu3 Mo N4 O S3'
_chemical_formula_weight 701.11
_chemical_name_systematic
; 
 ? 
;
_space_group_IT_number 14
_symmetry_cell_setting monoclinic
_symmetry_space_group_name_Hall '-P 2ybc'
_symmetry_space_group_name_H-M 'P 1 21/c 1'
_atom_sites_solution_hydrogens geom
_atom_sites_solution_primary direct
_atom_sites_solution_secondary difmap
_audit_creation_method SHELXL-97
_cell_angle_alpha 90.00
_cell_angle_beta 101.89(3)
_cell_angle_gamma 90.00
_cell_formula_units_Z 4
_cell_length_a 11.952(2)
_cell_length_b 11.247(2)
_cell_length_c 18.779(4)
_cell_measurement_temperature 291(2)
_cell_volume 2470.2(8)
_computing_cell_refinement raxis
_computing_data_collection raxis
_computing_data_reduction raxis
_computing_molecular_graphics texsan
_computing_publication_material texsan
_computing_structure_refinement 'SHELXL-97 (Sheldrick, 1997)'
_computing_structure_solution 'SHELXS-97 (Sheldrick, 1990)'
_diffrn_ambient_temperature 291(2)
_diffrn_detector_area_resol_mean 100
_diffrn_measured_fraction_theta_full 0.895
_diffrn_measured_fraction_theta_max 0.895
_diffrn_measurement_device_type 'Rigaku Raxis-IV'
_diffrn_measurement_method 'oscillation frames'
_diffrn_radiation_monochromator graphite
_diffrn_radiation_source 'fine-focus sealed tube'
_diffrn_radiation_type MoK\a
_diffrn_radiation_wavelength 0.71073
_diffrn_reflns_av_R_equivalents 0.0000
_diffrn_reflns_av_sigmaI/netI 0.2029
_diffrn_reflns_limit_h_max 14
_diffrn_reflns_limit_h_min 0
_diffrn_reflns_limit_k_max 13
_diffrn_reflns_limit_k_min 0
_diffrn_reflns_limit_l_max 23
_diffrn_reflns_limit_l_min -24
_diffrn_reflns_number 4512
_diffrn_reflns_theta_full 27.50
_diffrn_reflns_theta_max 27.50
_diffrn_reflns_theta_min 1.74
_exptl_absorpt_coefficient_mu 3.316
_exptl_absorpt_correction_T_max 0.980
_exptl_absorpt_correction_T_min 0.880
_exptl_absorpt_correction_type abscor
_exptl_crystal_colour black
_exptl_crystal_density_diffrn 1.885
_exptl_crystal_density_method 'not measured'
_exptl_crystal_description prismatic
_exptl_crystal_F_000 1380
_exptl_crystal_size_max 0.50
_exptl_crystal_size_mid 0.40
_exptl_crystal_size_min 0.30
_refine_diff_density_max 0.710
_refine_diff_density_min -0.743
_refine_diff_density_rms 0.112
_refine_ls_extinction_coef 0.0040(2)
_refine_ls_extinction_expression Fc^*^=kFc[1+0.001xFc^2^\l^3^/sin(2\q)]^-1/4^
_refine_ls_extinction_method SHELXL
_refine_ls_goodness_of_fit_ref 1.125
_refine_ls_hydrogen_treatment fixed
_refine_ls_matrix_type full
_refine_ls_number_parameters 281
_refine_ls_number_reflns 4512
_refine_ls_number_restraints 2
_refine_ls_restrained_S_all 1.125
_refine_ls_R_factor_all 0.0546
_refine_ls_R_factor_gt 0.0451
_refine_ls_shift/su_max 0.011
_refine_ls_shift/su_mean 0.000
_refine_ls_structure_factor_coef Fsqd
_refine_ls_weighting_details 'calc w=1/[\s^2^(Fo^2^)+(0.0679P)^2^+1.0700P] where P=(Fo^2^+2Fc^2^)/3'
_refine_ls_weighting_scheme calc
_refine_ls_wR_factor_gt 0.1183
_refine_ls_wR_factor_ref 0.1241
_reflns_number_gt 4032
_reflns_number_total 4512
_reflns_threshold_expression >2sigma(I)
_cod_data_source_file 902352fsup1.cif
_cod_data_source_block p21c
_cod_depositor_comments
;
The following automatic conversions were performed:
'_atom_site_symetry_multiplicity' tag replaced with
'_atom_site_symmetry_multiplicity'.

Automatic conversion script
Id: cif_correct_tags 1440 2010-10-19 06:21:57Z saulius 

The following automatic conversions were performed:

'_symmetry_cell_setting' value 'MONOCLINIC' changed to 'monoclinic'
according to /home/saulius/struct/CIF-dictionaries/cif_core.dic
dictionary named 'cif_core.dic' version 2.4.2 from 2011-04-26.

Automatic conversion script
Id: cif_fix_values 1891 2012-01-12 08:04:46Z andrius 
;
_cod_original_cell_volume 2470.1(9)
_cod_original_sg_symbol_H-M P2(1)/c
_cod_database_code 7027415

loop_
_symmetry_equiv_pos_as_xyz
'x, y, z'
'-x, y+1/2, -z+1/2'
'-x, -y, -z'
'x, -y-1/2, z-1/2'

loop_
_atom_site_label
_atom_site_type_symbol
_atom_site_fract_x
_atom_site_fract_y
_atom_site_fract_z
_atom_site_U_iso_or_equiv
_atom_site_adp_type
_atom_site_occupancy
_atom_site_symmetry_multiplicity
_atom_site_calc_flag
_atom_site_refinement_flags
Mo1 Mo 0.22005(3) 0.47227(3) 0.113193(16) 0.04105(8) Uani 1 1 d .
Cu1 Cu 0.08127(4) 0.28369(4) 0.11772(3) 0.05085(12) Uani 1 1 d .
Cu2 Cu 0.37015(4) 0.37941(4) 0.22551(3) 0.05180(13) Uani 1 1 d .
Cu3 Cu 0.11016(4) 0.57389(4) 0.20678(3) 0.05326(13) Uani 1 1 d .
S1 S 0.02807(8) 0.48084(9) 0.10424(5) 0.0507(2) Uani 1 1 d .
S2 S 0.27513(8) 0.27951(8) 0.12599(5) 0.0481(2) Uani 1 1 d .
S3 S 0.30030(9) 0.56901(9) 0.21783(6) 0.0528(3) Uani 1 1 d .
N1 N 0.0133(3) 0.1981(3) 0.18931(19) 0.0607(10) Uani 1 1 d .
N2 N 0.0181(3) 0.2032(3) 0.01612(18) 0.0575(9) Uani 1 1 d .
N3 N 0.5418(3) 0.3981(3) 0.21177(19) 0.0532(9) Uani 1 1 d .
N4 N 0.3794(3) 0.2910(3) 0.32001(18) 0.0525(9) Uani 1 1 d .
C6 C 0.0837(4) 0.1310(4) -0.0143(3) 0.0779(15) Uani 1 1 d .
H6A H 0.1575 0.1155 0.0113 0.093 Uiso 1 1 calc R
O1 O 0.2583(2) 0.5356(3) 0.03926(15) 0.0617(8) Uani 1 1 d .
C1 C -0.0314(3) 0.1525(4) 0.2288(2) 0.0532(10) Uani 1 1 d .
C2 C -0.0861(5) 0.2237(4) -0.0208(3) 0.0851(18) Uani 1 1 d .
H2A H -0.1343 0.2715 -0.0001 0.102 Uiso 1 1 calc R
C3 C -0.1269(6) 0.1764(5) -0.0900(4) 0.120(2) Uani 1 1 d .
H3A H -0.2000 0.1941 -0.1159 0.144 Uiso 1 1 calc R
C4 C -0.0560(7) 0.1031(5) -0.1185(3) 0.115(3) Uani 1 1 d .
H4A H -0.0812 0.0700 -0.1644 0.138 Uiso 1 1 calc R
C5 C 0.0488(6) 0.0788(6) -0.0810(3) 0.102(2) Uani 1 1 d .
H5A H 0.0969 0.0277 -0.0996 0.122 Uiso 1 1 calc R
C7 C 0.5827(4) 0.3327(5) 0.1647(3) 0.0745(14) Uani 1 1 d .
H7A H 0.5360 0.2745 0.1389 0.089 Uiso 1 1 calc R
C8 C 0.6925(5) 0.3468(6) 0.1521(4) 0.0975(18) Uani 1 1 d .
H8A H 0.7194 0.2982 0.1193 0.117 Uiso 1 1 calc R
C9 C 0.7597(4) 0.4340(5) 0.1892(3) 0.0898(18) Uani 1 1 d .
H9A H 0.8332 0.4467 0.1815 0.108 Uiso 1 1 calc R
C10 C 0.7183(4) 0.5018(4) 0.2374(3) 0.0734(15) Uani 1 1 d .
H10A H 0.7630 0.5611 0.2636 0.088 Uiso 1 1 calc R
C11 C 0.6103(4) 0.4818(4) 0.2468(3) 0.0626(12) Uani 1 1 d .
H11A H 0.5826 0.5296 0.2797 0.075 Uiso 1 1 calc R
C12 C 0.4768(4) 0.2447(4) 0.3570(2) 0.0586(11) Uani 1 1 d .
H12A H 0.5433 0.2576 0.3397 0.070 Uiso 1 1 calc R
C13 C 0.4838(5) 0.1787(5) 0.4194(3) 0.0792(15) Uani 1 1 d .
H13A H 0.5536 0.1486 0.4440 0.095 Uiso 1 1 calc R
C14 C 0.3857(5) 0.1582(5) 0.4444(3) 0.0850(16) Uani 1 1 d .
H14A H 0.3881 0.1138 0.4865 0.102 Uiso 1 1 calc R
C15 C 0.2844(5) 0.2033(5) 0.4074(3) 0.0842(16) Uani 1 1 d .
H15A H 0.2170 0.1893 0.4234 0.101 Uiso 1 1 calc R
C16 C 0.2839(4) 0.2704(4) 0.3454(2) 0.0649(12) Uani 1 1 d .
H16A H 0.2150 0.3023 0.3205 0.078 Uiso 1 1 calc R
C17 C 0.3881(9) 0.5203(8) 0.4746(6) 0.204(6) Uani 1 1 d D
C18 C 0.4618(9) 0.5352(7) 0.4317(5) 0.182(6) Uani 1 1 d D
C19 C 0.5705(9) 0.5172(9) 0.4538(6) 0.177(4) Uani 1 1 d D

loop_
_atom_site_aniso_label
_atom_site_aniso_U_11
_atom_site_aniso_U_22
_atom_site_aniso_U_33
_atom_site_aniso_U_23
_atom_site_aniso_U_13
_atom_site_aniso_U_12
Mo1 0.03617(14) 0.04828(15) 0.04258(15) -0.00124(13) 0.01711(12) -0.00056(12)
Cu1 0.0471(2) 0.0593(2) 0.0496(2) 0.0010(2) 0.0178(2) -0.0076(2)
Cu2 0.0435(2) 0.0596(2) 0.0522(3) -0.0020(2) 0.0095(2) 0.0018(2)
Cu3 0.0509(2) 0.0593(2) 0.0556(3) -0.0064(2) 0.0248(2) 0.0052(2)
S1 0.0368(4) 0.0621(5) 0.0548(5) -0.0021(4) 0.0129(4) 0.0022(4)
S2 0.0429(5) 0.0492(4) 0.0539(5) -0.0079(4) 0.0142(4) 0.0020(4)
S3 0.0446(5) 0.0547(5) 0.0596(6) -0.0121(4) 0.0118(4) -0.0018(4)
N1 0.0557(19) 0.071(2) 0.060(2) 0.0059(17) 0.0219(16) -0.0054(17)
N2 0.060(2) 0.0600(18) 0.0510(19) 0.0007(15) 0.0083(16) -0.0188(16)
N3 0.0386(16) 0.0652(18) 0.0577(19) 0.0043(16) 0.0143(14) 0.0028(15)
N4 0.0511(18) 0.0574(17) 0.0519(18) -0.0007(15) 0.0174(15) 0.0029(15)
C6 0.078(3) 0.094(3) 0.067(3) -0.026(2) 0.027(2) -0.022(3)
O1 0.0603(16) 0.0691(16) 0.0623(16) 0.0063(14) 0.0277(14) 0.0034(14)
C1 0.0481(19) 0.063(2) 0.054(2) 0.0076(18) 0.0245(17) -0.0049(18)
C2 0.090(4) 0.061(2) 0.088(4) 0.001(3) -0.018(3) -0.006(3)
C3 0.122(5) 0.079(3) 0.119(5) 0.005(3) -0.066(4) -0.004(3)
C4 0.159(7) 0.090(4) 0.078(4) -0.015(3) -0.018(4) -0.030(4)
C5 0.115(5) 0.114(4) 0.080(4) -0.031(3) 0.029(3) -0.035(4)
C7 0.053(2) 0.088(3) 0.089(3) -0.018(3) 0.030(2) 0.004(2)
C8 0.077(3) 0.114(4) 0.116(4) -0.012(3) 0.053(3) 0.010(3)
C9 0.045(2) 0.112(4) 0.116(4) 0.023(3) 0.025(3) -0.004(3)
C10 0.048(2) 0.075(3) 0.093(4) 0.012(3) 0.006(2) -0.008(2)
C11 0.043(2) 0.074(3) 0.069(3) 0.000(2) 0.006(2) -0.001(2)
C12 0.050(2) 0.070(2) 0.059(2) 0.004(2) 0.0187(19) 0.010(2)
C13 0.087(3) 0.085(3) 0.068(3) 0.019(3) 0.021(3) 0.023(3)
C14 0.126(4) 0.075(3) 0.065(3) 0.012(2) 0.045(3) 0.011(3)
C15 0.089(3) 0.093(3) 0.086(3) 0.003(3) 0.053(3) -0.005(3)
C16 0.050(2) 0.081(3) 0.069(3) -0.001(2) 0.024(2) -0.001(2)
C17 0.240(12) 0.125(6) 0.217(11) -0.050(7) -0.024(10) -0.037(8)
C18 0.315(16) 0.095(5) 0.121(7) -0.009(5) 0.007(8) -0.045(7)
C19 0.251(11) 0.134(6) 0.167(8) -0.034(6) 0.093(8) -0.075(7)

loop_
_atom_type_symbol
_atom_type_description
_atom_type_scat_dispersion_real
_atom_type_scat_dispersion_imag
_atom_type_scat_source
C C 0.0033 0.0016 'International Tables Vol C Tables 4.2.6.8 and 6.1.1.4'
H H 0.0000 0.0000 'International Tables Vol C Tables 4.2.6.8 and 6.1.1.4'
N N 0.0061 0.0033 'International Tables Vol C Tables 4.2.6.8 and 6.1.1.4'
O O 0.0106 0.0060 'International Tables Vol C Tables 4.2.6.8 and 6.1.1.4'
S S 0.1246 0.1234 'International Tables Vol C Tables 4.2.6.8 and 6.1.1.4'
Cu Cu 0.3201 1.2651 'International Tables Vol C Tables 4.2.6.8 and 6.1.1.4'
Mo Mo -1.6832 0.6857 'International Tables Vol C Tables 4.2.6.8 and 6.1.1.4'

loop_
_geom_angle_atom_site_label_1
_geom_angle_atom_site_label_2
_geom_angle_atom_site_label_3
_geom_angle
_geom_angle_site_symmetry_1
_geom_angle_site_symmetry_3
O1 Mo1 S2 111.45(10) . .
O1 Mo1 S1 111.05(10) . .
S2 Mo1 S1 108.43(4) . .
O1 Mo1 S3 111.53(10) . .
S2 Mo1 S3 107.71(4) . .
S1 Mo1 S3 106.47(5) . .
O1 Mo1 Cu3 127.63(10) . .
S2 Mo1 Cu3 120.92(3) . .
S1 Mo1 Cu3 53.19(3) . .
S3 Mo1 Cu3 53.28(3) . .
O1 Mo1 Cu2 123.68(10) . .
S2 Mo1 Cu2 53.92(3) . .
S1 Mo1 Cu2 125.26(4) . .
S3 Mo1 Cu2 54.07(3) . .
Cu3 Mo1 Cu2 89.37(2) . .
O1 Mo1 Cu1 128.50(10) . .
S2 Mo1 Cu1 54.02(3) . .
S1 Mo1 Cu1 54.41(3) . .
S3 Mo1 Cu1 119.97(3) . .
Cu3 Mo1 Cu1 85.80(2) . .
Cu2 Mo1 Cu1 89.15(2) . .
N1 Cu1 N2 106.74(14) . .
N1 Cu1 S2 119.99(11) . .
N2 Cu1 S2 102.80(11) . .
N1 Cu1 S1 113.78(11) . .
N2 Cu1 S1 105.94(10) . .
S2 Cu1 S1 106.22(4) . .
N1 Cu1 Mo1 138.59(11) . .
N2 Cu1 Mo1 114.61(10) . .
S2 Cu1 Mo1 53.12(3) . .
S1 Cu1 Mo1 53.10(3) . .
N4 Cu2 N3 106.00(14) . .
N4 Cu2 S2 114.02(10) . .
N3 Cu2 S2 106.24(10) . .
N4 Cu2 S3 117.96(10) . .
N3 Cu2 S3 104.40(9) . .
S2 Cu2 S3 107.18(4) . .
N4 Cu2 Mo1 142.19(10) . .
N3 Cu2 Mo1 111.78(9) . .
S2 Cu2 Mo1 53.59(3) . .
S3 Cu2 Mo1 53.87(3) . .
C1 Cu3 S1 125.50(12) 2 .
C1 Cu3 S3 125.40(12) 2 .
S1 Cu3 S3 109.00(5) . .
C1 Cu3 Mo1 177.55(13) 2 .
S1 Cu3 Mo1 54.39(3) . .
S3 Cu3 Mo1 54.61(3) . .
Cu3 S1 Mo1 72.42(4) . .
Cu3 S1 Cu1 107.08(4) . .
Mo1 S1 Cu1 72.49(3) . .
Mo1 S2 Cu2 72.49(3) . .
Mo1 S2 Cu1 72.86(3) . .
Cu2 S2 Cu1 111.88(5) . .
Cu3 S3 Mo1 72.11(4) . .
Cu3 S3 Cu2 112.30(5) . .
Mo1 S3 Cu2 72.05(4) . .
C1 N1 Cu1 176.0(4) . .
C2 N2 C6 117.2(4) . .
C2 N2 Cu1 121.8(3) . .
C6 N2 Cu1 121.0(3) . .
C7 N3 C11 116.8(4) . .
C7 N3 Cu2 121.7(3) . .
C11 N3 Cu2 121.4(3) . .
C12 N4 C16 117.5(4) . .
C12 N4 Cu2 122.4(3) . .
C16 N4 Cu2 120.0(3) . .
N2 C6 C5 123.8(5) . .
N1 C1 Cu3 178.4(4) . 2_545
N2 C2 C3 122.4(6) . .
C4 C3 C2 117.9(6) . .
C5 C4 C3 120.5(6) . .
C4 C5 C6 118.1(6) . .
N3 C7 C8 122.9(5) . .
C9 C8 C7 118.2(6) . .
C10 C9 C8 119.2(5) . .
C9 C10 C11 118.9(5) . .
N3 C11 C10 124.0(5) . .
N4 C12 C13 123.3(4) . .
C14 C13 C12 118.5(5) . .
C15 C14 C13 119.7(5) . .
C14 C15 C16 118.8(5) . .
N4 C16 C15 122.3(4) . .
C18 C17 C19 118.4(10) . 3_666
C19 C18 C17 122.4(10) . .
C18 C19 C17 119.1(10) . 3_666

loop_
_geom_bond_atom_site_label_1
_geom_bond_atom_site_label_2
_geom_bond_distance
_geom_bond_site_symmetry_2
Mo1 O1 1.705(3) .
Mo1 S2 2.2640(10) .
Mo1 S1 2.2679(11) .
Mo1 S3 2.2779(12) .
Mo1 Cu3 2.6591(8) .
Mo1 Cu2 2.6829(10) .
Mo1 Cu1 2.7046(7) .
Cu1 N1 1.961(4) .
Cu1 N2 2.106(3) .
Cu1 S2 2.2904(12) .
Cu1 S1 2.3062(12) .
Cu2 N4 2.017(3) .
Cu2 N3 2.130(3) .
Cu2 S2 2.2738(12) .
Cu2 S3 2.2837(12) .
Cu3 C1 1.898(4) 2
Cu3 S1 2.2332(12) .
Cu3 S3 2.2397(12) .
N1 C1 1.123(5) .
N2 C2 1.315(6) .
N2 C6 1.336(6) .
N3 C7 1.318(6) .
N3 C11 1.330(5) .
N4 C12 1.332(5) .
N4 C16 1.345(6) .
C6 C5 1.368(7) .
C1 Cu3 1.898(4) 2_545
C2 C3 1.395(8) .
C3 C4 1.368(10) .
C4 C5 1.333(9) .
C7 C8 1.390(7) .
C8 C9 1.364(8) .
C9 C10 1.352(8) .
C10 C11 1.356(7) .
C12 C13 1.375(6) .
C13 C14 1.369(8) .
C14 C15 1.363(8) .
C15 C16 1.386(7) .
C17 C18 1.321(12) .
C17 C19 1.400(14) 3_666
C18 C19 1.296(12) .
C19 C17 1.400(14) 3_666

loop_
_geom_torsion_atom_site_label_1
_geom_torsion_atom_site_label_2
_geom_torsion_atom_site_label_3
_geom_torsion_atom_site_label_4
_geom_torsion
_geom_torsion_site_symmetry_1
_geom_torsion_site_symmetry_4
O1 Mo1 Cu1 N1 -174.6(2) . .
S2 Mo1 Cu1 N1 95.40(17) . .
S1 Mo1 Cu1 N1 -84.90(17) . .
S3 Mo1 Cu1 N1 4.51(17) . .
Cu3 Mo1 Cu1 N1 -38.23(16) . .
Cu2 Mo1 Cu1 N1 51.20(16) . .
O1 Mo1 Cu1 N2 2.22(17) . .
S2 Mo1 Cu1 N2 -87.77(12) . .
S1 Mo1 Cu1 N2 91.93(12) . .
S3 Mo1 Cu1 N2 -178.65(11) . .
Cu3 Mo1 Cu1 N2 138.60(11) . .
Cu2 Mo1 Cu1 N2 -131.96(11) . .
O1 Mo1 Cu1 S2 89.99(13) . .
S1 Mo1 Cu1 S2 179.70(5) . .
S3 Mo1 Cu1 S2 -90.89(5) . .
Cu3 Mo1 Cu1 S2 -133.63(4) . .
Cu2 Mo1 Cu1 S2 -44.19(4) . .
O1 Mo1 Cu1 S1 -89.71(13) . .
S2 Mo1 Cu1 S1 -179.70(5) . .
S3 Mo1 Cu1 S1 89.41(5) . .
Cu3 Mo1 Cu1 S1 46.67(4) . .
Cu2 Mo1 Cu1 S1 136.10(4) . .
O1 Mo1 Cu2 N4 -176.12(19) . .
S2 Mo1 Cu2 N4 -82.79(16) . .
S1 Mo1 Cu2 N4 5.14(16) . .
S3 Mo1 Cu2 N4 90.35(16) . .
Cu3 Mo1 Cu2 N4 47.28(15) . .
Cu1 Mo1 Cu2 N4 -38.53(15) . .
O1 Mo1 Cu2 N3 1.24(15) . .
S2 Mo1 Cu2 N3 94.57(10) . .
S1 Mo1 Cu2 N3 -177.50(10) . .
S3 Mo1 Cu2 N3 -92.29(10) . .
Cu3 Mo1 Cu2 N3 -135.36(10) . .
Cu1 Mo1 Cu2 N3 138.83(10) . .
O1 Mo1 Cu2 S2 -93.33(12) . .
S1 Mo1 Cu2 S2 87.93(5) . .
S3 Mo1 Cu2 S2 173.14(5) . .
Cu3 Mo1 Cu2 S2 130.07(4) . .
Cu1 Mo1 Cu2 S2 44.27(4) . .
O1 Mo1 Cu2 S3 93.53(12) . .
S2 Mo1 Cu2 S3 -173.14(5) . .
S1 Mo1 Cu2 S3 -85.21(5) . .
Cu3 Mo1 Cu2 S3 -43.07(4) . .
Cu1 Mo1 Cu2 S3 -128.88(4) . .
O1 Mo1 Cu3 C1 1(3) . 2
S2 Mo1 Cu3 C1 -179(100) . 2
S1 Mo1 Cu3 C1 -89(3) . 2
S3 Mo1 Cu3 C1 91(3) . 2
Cu2 Mo1 Cu3 C1 135(3) . 2
Cu1 Mo1 Cu3 C1 -136(3) . 2
O1 Mo1 Cu3 S1 89.39(13) . .
S2 Mo1 Cu3 S1 -90.69(5) . .
S3 Mo1 Cu3 S1 179.55(5) . .
Cu2 Mo1 Cu3 S1 -136.82(4) . .
Cu1 Mo1 Cu3 S1 -47.63(3) . .
O1 Mo1 Cu3 S3 -90.16(13) . .
S2 Mo1 Cu3 S3 89.75(5) . .
S1 Mo1 Cu3 S3 -179.55(5) . .
Cu2 Mo1 Cu3 S3 43.62(4) . .
Cu1 Mo1 Cu3 S3 132.81(4) . .
C1 Cu3 S1 Mo1 176.99(15) 2 .
S3 Cu3 S1 Mo1 0.38(4) . .
C1 Cu3 S1 Cu1 -118.33(16) 2 .
S3 Cu3 S1 Cu1 65.07(5) . .
Mo1 Cu3 S1 Cu1 64.69(4) . .
O1 Mo1 S1 Cu3 -121.95(11) . .
S2 Mo1 S1 Cu3 115.28(4) . .
S3 Mo1 S1 Cu3 -0.37(4) . .
Cu2 Mo1 S1 Cu3 56.92(4) . .
Cu1 Mo1 S1 Cu3 115.03(4) . .
O1 Mo1 S1 Cu1 123.02(11) . .
S2 Mo1 S1 Cu1 0.25(4) . .
S3 Mo1 S1 Cu1 -115.40(4) . .
Cu3 Mo1 S1 Cu1 -115.03(4) . .
Cu2 Mo1 S1 Cu1 -58.11(4) . .
N1 Cu1 S1 Cu3 69.31(12) . .
N2 Cu1 S1 Cu3 -173.74(11) . .
S2 Cu1 S1 Cu3 -64.89(6) . .
Mo1 Cu1 S1 Cu3 -64.64(4) . .
N1 Cu1 S1 Mo1 133.95(12) . .
N2 Cu1 S1 Mo1 -109.10(11) . .
S2 Cu1 S1 Mo1 -0.25(4) . .
O1 Mo1 S2 Cu2 116.81(11) . .
S1 Mo1 S2 Cu2 -120.67(4) . .
S3 Mo1 S2 Cu2 -5.83(4) . .
Cu3 Mo1 S2 Cu2 -63.12(4) . .
Cu1 Mo1 S2 Cu2 -120.41(4) . .
O1 Mo1 S2 Cu1 -122.78(11) . .
S1 Mo1 S2 Cu1 -0.26(4) . .
S3 Mo1 S2 Cu1 114.59(4) . .
Cu3 Mo1 S2 Cu1 57.29(4) . .
Cu2 Mo1 S2 Cu1 120.41(4) . .
N4 Cu2 S2 Mo1 138.25(11) . .
N3 Cu2 S2 Mo1 -105.38(9) . .
S3 Cu2 S2 Mo1 5.79(4) . .
N4 Cu2 S2 Cu1 75.62(12) . .
N3 Cu2 S2 Cu1 -168.01(10) . .
S3 Cu2 S2 Cu1 -56.83(6) . .
Mo1 Cu2 S2 Cu1 -62.63(4) . .
N1 Cu1 S2 Mo1 -130.50(12) . .
N2 Cu1 S2 Mo1 111.31(9) . .
S1 Cu1 S2 Mo1 0.25(4) . .
N1 Cu1 S2 Cu2 -68.10(13) . .
N2 Cu1 S2 Cu2 173.72(10) . .
S1 Cu1 S2 Cu2 62.66(5) . .
Mo1 Cu1 S2 Cu2 62.41(4) . .
C1 Cu3 S3 Mo1 -176.99(15) 2 .
S1 Cu3 S3 Mo1 -0.38(4) . .
C1 Cu3 S3 Cu2 121.85(16) 2 .
S1 Cu3 S3 Cu2 -61.54(6) . .
Mo1 Cu3 S3 Cu2 -61.16(4) . .
O1 Mo1 S3 Cu3 121.65(11) . .
S2 Mo1 S3 Cu3 -115.76(4) . .
S1 Mo1 S3 Cu3 0.37(4) . .
Cu2 Mo1 S3 Cu3 -121.58(4) . .
Cu1 Mo1 S3 Cu3 -57.61(4) . .
O1 Mo1 S3 Cu2 -116.77(11) . .
S2 Mo1 S3 Cu2 5.82(4) . .
S1 Mo1 S3 Cu2 121.95(4) . .
Cu3 Mo1 S3 Cu2 121.58(4) . .
Cu1 Mo1 S3 Cu2 63.96(4) . .
N4 Cu2 S3 Cu3 -74.86(12) . .
N3 Cu2 S3 Cu3 167.86(10) . .
S2 Cu2 S3 Cu3 55.42(6) . .
Mo1 Cu2 S3 Cu3 61.19(4) . .
N4 Cu2 S3 Mo1 -136.05(11) . .
N3 Cu2 S3 Mo1 106.67(10) . .
S2 Cu2 S3 Mo1 -5.77(4) . .
N2 Cu1 N1 C1 -76(5) . .
S2 Cu1 N1 C1 168(5) . .
S1 Cu1 N1 C1 41(5) . .
Mo1 Cu1 N1 C1 101(5) . .
N1 Cu1 N2 C2 76.9(4) . .
S2 Cu1 N2 C2 -156.0(3) . .
S1 Cu1 N2 C2 -44.7(4) . .
Mo1 Cu1 N2 C2 -100.9(4) . .
N1 Cu1 N2 C6 -104.8(4) . .
S2 Cu1 N2 C6 22.3(4) . .
S1 Cu1 N2 C6 133.6(3) . .
Mo1 Cu1 N2 C6 77.4(3) . .
N4 Cu2 N3 C7 104.8(4) . .
S2 Cu2 N3 C7 -16.9(4) . .
S3 Cu2 N3 C7 -130.0(3) . .
Mo1 Cu2 N3 C7 -73.5(4) . .
N4 Cu2 N3 C11 -79.7(3) . .
S2 Cu2 N3 C11 158.6(3) . .
S3 Cu2 N3 C11 45.5(3) . .
Mo1 Cu2 N3 C11 101.9(3) . .
N3 Cu2 N4 C12 -7.5(3) . .
S2 Cu2 N4 C12 109.1(3) . .
S3 Cu2 N4 C12 -123.9(3) . .
Mo1 Cu2 N4 C12 170.0(2) . .
N3 Cu2 N4 C16 176.9(3) . .
S2 Cu2 N4 C16 -66.6(3) . .
S3 Cu2 N4 C16 60.5(3) . .
Mo1 Cu2 N4 C16 -5.7(4) . .
C2 N2 C6 C5 0.3(7) . .
Cu1 N2 C6 C5 -178.1(4) . .
Cu1 N1 C1 Cu3 56(17) . 2_545
C6 N2 C2 C3 -2.1(7) . .
Cu1 N2 C2 C3 176.3(4) . .
N2 C2 C3 C4 2.2(9) . .
C2 C3 C4 C5 -0.3(10) . .
C3 C4 C5 C6 -1.3(10) . .
N2 C6 C5 C4 1.4(9) . .
C11 N3 C7 C8 1.2(7) . .
Cu2 N3 C7 C8 176.9(4) . .
N3 C7 C8 C9 -1.3(9) . .
C7 C8 C9 C10 1.0(9) . .
C8 C9 C10 C11 -0.7(8) . .
C7 N3 C11 C10 -0.8(7) . .
Cu2 N3 C11 C10 -176.5(4) . .
C9 C10 C11 N3 0.6(8) . .
C16 N4 C12 C13 -0.6(6) . .
Cu2 N4 C12 C13 -176.4(4) . .
N4 C12 C13 C14 0.8(7) . .
C12 C13 C14 C15 0.0(8) . .
C13 C14 C15 C16 -0.8(8) . .
C12 N4 C16 C15 -0.3(7) . .
Cu2 N4 C16 C15 175.6(4) . .
C14 C15 C16 N4 1.0(8) . .
C19 C17 C18 C19 -0.4(18) 3_666 .
C17 C18 C19 C17 0.4(18) . 3_666
